data_4509872
loop_
_publ_author_name
'Zhang, Rui'
'Zhao, Yanxia'
'Wang, Jiamin'
'Ji, Liguo'
'Yang, Xiao-Juan'
'Wu, Biao'

_publ_section_title
;
 Chloride Encapsulation by a Tripodal Tris(4-pyridylurea) Ligand and
 Effects of Countercations on the Secondary Coordination Sphere
;
_journal_issue 2
_journal_name_full 'Crystal Growth &amp; Design'
_journal_page_first 544
_journal_paper_doi 10.1021/cg401345z
_journal_volume 14
_journal_year 2014
_chemical_formula_sum 'C48 H72 Ca Cl2 N20 O12'
_chemical_formula_weight 1232.24
_chemical_name_systematic
; 
 ? 
;
_space_group_IT_number 148
_symmetry_cell_setting rhombohedral
_symmetry_space_group_name_Hall '-R 3'
_symmetry_space_group_name_H-M 'R -3 :H'
_atom_sites_solution_hydrogens geom
_atom_sites_solution_primary direct
_atom_sites_solution_secondary difmap
_audit_creation_method SHELXL-97
_cell_angle_alpha 90.00
_cell_angle_beta 90.00
_cell_angle_gamma 120.00
_cell_formula_units_Z 3
_cell_length_a 13.241(2)
_cell_length_b 13.241(2)
_cell_length_c 31.070(5)
_cell_measurement_reflns_used 2431
_cell_measurement_temperature 293(2)
_cell_measurement_theta_max 24.02
_cell_measurement_theta_min 3.08
_cell_volume 4717.5(13)
_computing_cell_refinement 'Bruker SAINT'
_computing_data_collection 'Bruker APEX2'
_computing_data_reduction 'Bruker SAINT'
_computing_molecular_graphics 'Bruker SHELXTL'
_computing_publication_material 'Bruker SHELXTL'
_computing_structure_refinement 'SHELXL-97 (Sheldrick, 2008)'
_computing_structure_solution 'SHELXS-97 (Sheldrick, 2008)'
_diffrn_ambient_temperature 293(2)
_diffrn_measured_fraction_theta_full 0.994
_diffrn_measured_fraction_theta_max 0.994
_diffrn_measurement_device_type 'Bruker APEX-II CCD'
_diffrn_measurement_method '\f and \w scans'
_diffrn_radiation_monochromator graphite
_diffrn_radiation_source 'fine-focus sealed tube'
_diffrn_radiation_type MoK\a
_diffrn_radiation_wavelength 0.71073
_diffrn_reflns_av_R_equivalents 0.0324
_diffrn_reflns_av_sigmaI/netI 0.0278
_diffrn_reflns_limit_h_max 15
_diffrn_reflns_limit_h_min -15
_diffrn_reflns_limit_k_max 15
_diffrn_reflns_limit_k_min -15
_diffrn_reflns_limit_l_max 37
_diffrn_reflns_limit_l_min -26
_diffrn_reflns_number 7847
_diffrn_reflns_theta_full 25.12
_diffrn_reflns_theta_max 25.12
_diffrn_reflns_theta_min 1.89
_exptl_absorpt_coefficient_mu 0.256
_exptl_absorpt_correction_T_max 0.9506
_exptl_absorpt_correction_T_min 0.9388
_exptl_absorpt_correction_type multi-scan
_exptl_absorpt_process_details SADABS
_exptl_crystal_colour colorless
_exptl_crystal_density_diffrn 1.301
_exptl_crystal_density_method 'not measured'
_exptl_crystal_description Block
_exptl_crystal_F_000 1950
_exptl_crystal_size_max 0.25
_exptl_crystal_size_mid 0.20
_exptl_crystal_size_min 0.20
_refine_diff_density_max 0.209
_refine_diff_density_min -0.201
_refine_diff_density_rms 0.042
_refine_ls_extinction_method none
_refine_ls_goodness_of_fit_ref 1.047
_refine_ls_hydrogen_treatment mixed
_refine_ls_matrix_type full
_refine_ls_number_parameters 134
_refine_ls_number_reflns 1869
_refine_ls_number_restraints 0
_refine_ls_restrained_S_all 1.047
_refine_ls_R_factor_all 0.0470
_refine_ls_R_factor_gt 0.0326
_refine_ls_shift/su_max 0.000
_refine_ls_shift/su_mean 0.000
_refine_ls_structure_factor_coef Fsqd
_refine_ls_weighting_details 'calc w=1/[\s^2^(Fo^2^)+(0.0300P)^2^+7.5000P] where P=(Fo^2^+2Fc^2^)/3'
_refine_ls_weighting_scheme calc
_refine_ls_wR_factor_gt 0.0738
_refine_ls_wR_factor_ref 0.0941
_reflns_number_gt 1497
_reflns_number_total 1869
_reflns_threshold_expression >2sigma(I)
_cod_data_source_file cg401345z_si_002.cif
_cod_data_source_block 4
_cod_depositor_comments
;
The following automatic conversions were performed:

'_symmetry_cell_setting' value 'Rhombohedral' changed to
'rhombohedral' according to
/usr/data/users/saulius/automatic-downloads/current/ACS/lib/dictionaries/cif_core.dic
dictionary named 'cif_core.dic' version 2.4.2 from
2011-04-26.

'_exptl_absorpt_correction_type' value 'Multi-scan'
changed to 'multi-scan' according to
/usr/data/users/saulius/automatic-downloads/current/ACS/lib/dictionaries/cif_core.dic
dictionary named 'cif_core.dic' version 2.4.2 from 2011-04-26.

Automatic conversion script
Id: cif_fix_values 2281 2013-09-26 08:29:07Z andrius 
;
_cod_original_cell_volume 4717.7(13)
_cod_original_sg_symbol_H-M R-3
_cod_database_code 4509872

loop_
_symmetry_equiv_pos_as_xyz
'x, y, z'
'-y, x-y, z'
'-x+y, -x, z'
'x+2/3, y+1/3, z+1/3'
'-y+2/3, x-y+1/3, z+1/3'
'-x+y+2/3, -x+1/3, z+1/3'
'x+1/3, y+2/3, z+2/3'
'-y+1/3, x-y+2/3, z+2/3'
'-x+y+1/3, -x+2/3, z+2/3'
'-x, -y, -z'
'y, -x+y, -z'
'x-y, x, -z'
'-x+2/3, -y+1/3, -z+1/3'
'y+2/3, -x+y+1/3, -z+1/3'
'x-y+2/3, x+1/3, -z+1/3'
'-x+1/3, -y+2/3, -z+2/3'
'y+1/3, -x+y+2/3, -z+2/3'
'x-y+1/3, x+2/3, -z+2/3'

loop_
_atom_site_label
_atom_site_type_symbol
_atom_site_fract_x
_atom_site_fract_y
_atom_site_fract_z
_atom_site_U_iso_or_equiv
_atom_site_adp_type
_atom_site_occupancy
_atom_site_symmetry_multiplicity
_atom_site_calc_flag
_atom_site_refinement_flags
Ca1 Ca 1.0000 1.0000 0.0000 0.0338(2) Uani 1 6 d S
Cl1 Cl 0.3333 0.6667 0.11092(3) 0.0424(2) Uani 1 3 d S
O1 O 0.35277(13) 1.02559(12) 0.05016(5) 0.0486(4) Uani 1 1 d .
O2 O 0.89752(16) 0.84109(15) 0.04551(5) 0.0566(5) Uani 1 1 d .
N1 N 0.3333 0.6667 -0.01570(8) 0.0377(6) Uani 1 3 d S
N2 N 0.33891(18) 0.85023(16) 0.03938(6) 0.0554(5) Uani 1 1 d .
H2 H 0.3475 0.7961 0.0511 0.067 Uiso 1 1 calc R
N3 N 0.39491(17) 0.93668(15) 0.10483(6) 0.0502(5) Uani 1 1 d .
H3 H 0.3999 0.8758 0.1107 0.060 Uiso 1 1 calc R
N4 N 0.48061(19) 1.1645(2) 0.20958(7) 0.0661(6) Uani 1 1 d .
C1 C 0.3609(2) 0.78309(18) -0.03077(6) 0.0457(5) Uani 1 1 d .
H1A H 0.3377 0.7776 -0.0607 0.055 Uiso 1 1 calc R
H1B H 0.4446 0.8349 -0.0293 0.055 Uiso 1 1 calc R
C2 C 0.3017(2) 0.8355(2) -0.00514(7) 0.0536(6) Uani 1 1 d .
H2A H 0.3209 0.9105 -0.0173 0.064 Uiso 1 1 calc R
H2B H 0.2178 0.7849 -0.0067 0.064 Uiso 1 1 calc R
C3 C 0.36080(17) 0.94289(17) 0.06339(6) 0.0398(5) Uani 1 1 d .
C4 C 0.42230(18) 1.01577(19) 0.13837(7) 0.0450(5) Uani 1 1 d .
C5 C 0.4295(2) 0.9790(2) 0.17956(7) 0.0609(7) Uani 1 1 d .
H5 H 0.4151 0.9035 0.1842 0.073 Uiso 1 1 calc R
C6 C 0.4582(3) 1.0552(3) 0.21330(8) 0.0722(8) Uani 1 1 d .
H6 H 0.4623 1.0287 0.2406 0.087 Uiso 1 1 calc R
C7 C 0.4736(2) 1.1982(2) 0.17007(8) 0.0606(6) Uani 1 1 d .
H7 H 0.4891 1.2744 0.1665 0.073 Uiso 1 1 calc R
C8 C 0.4451(2) 1.12923(19) 0.13385(7) 0.0515(6) Uani 1 1 d .
H8 H 0.4412 1.1582 0.1070 0.062 Uiso 1 1 calc R
H2' H 0.832(3) 0.782(3) 0.0431(10) 0.086(10) Uiso 1 1 d .
H2'' H 0.922(3) 0.834(3) 0.0729(10) 0.100(10) Uiso 1 1 d .

loop_
_atom_site_aniso_label
_atom_site_aniso_U_11
_atom_site_aniso_U_22
_atom_site_aniso_U_33
_atom_site_aniso_U_23
_atom_site_aniso_U_13
_atom_site_aniso_U_12
Ca1 0.0377(3) 0.0377(3) 0.0261(5) 0.000 0.000 0.01883(17)
Cl1 0.0463(3) 0.0463(3) 0.0345(4) 0.000 0.000 0.02316(16)
O1 0.0525(9) 0.0427(8) 0.0560(9) -0.0011(7) -0.0039(7) 0.0279(7)
O2 0.0512(10) 0.0525(10) 0.0469(10) 0.0149(8) -0.0046(8) 0.0116(9)
N1 0.0417(10) 0.0417(10) 0.0295(14) 0.000 0.000 0.0209(5)
N2 0.0870(15) 0.0484(11) 0.0424(10) -0.0070(8) -0.0137(10) 0.0425(11)
N3 0.0723(13) 0.0419(10) 0.0428(10) -0.0052(8) -0.0052(9) 0.0334(10)
N4 0.0710(14) 0.0757(15) 0.0591(13) -0.0274(11) -0.0183(11) 0.0424(12)
C1 0.0548(13) 0.0469(12) 0.0348(11) 0.0034(9) -0.0037(9) 0.0250(11)
C2 0.0690(15) 0.0533(13) 0.0473(13) -0.0072(10) -0.0156(11) 0.0373(12)
C3 0.0363(11) 0.0382(11) 0.0446(11) -0.0002(9) 0.0016(9) 0.0183(9)
C4 0.0433(12) 0.0454(12) 0.0461(12) -0.0070(10) -0.0015(10) 0.0221(10)
C5 0.0824(18) 0.0602(15) 0.0505(14) -0.0085(12) -0.0138(13) 0.0434(14)
C6 0.094(2) 0.087(2) 0.0487(14) -0.0146(14) -0.0184(14) 0.0551(18)
C7 0.0630(15) 0.0492(14) 0.0674(16) -0.0161(12) -0.0069(13) 0.0265(12)
C8 0.0569(14) 0.0437(12) 0.0488(13) -0.0049(10) 0.0018(11) 0.0212(11)

loop_
_atom_type_symbol
_atom_type_description
_atom_type_scat_dispersion_real
_atom_type_scat_dispersion_imag
_atom_type_scat_source
C C 0.0033 0.0016 'International Tables Vol C Tables 4.2.6.8 and 6.1.1.4'
H H 0.0000 0.0000 'International Tables Vol C Tables 4.2.6.8 and 6.1.1.4'
N N 0.0061 0.0033 'International Tables Vol C Tables 4.2.6.8 and 6.1.1.4'
O O 0.0106 0.0060 'International Tables Vol C Tables 4.2.6.8 and 6.1.1.4'
Cl Cl 0.1484 0.1585 'International Tables Vol C Tables 4.2.6.8 and 6.1.1.4'
Ca Ca 0.2262 0.3064 'International Tables Vol C Tables 4.2.6.8 and 6.1.1.4'

loop_
_geom_angle_atom_site_label_1
_geom_angle_atom_site_label_2
_geom_angle_atom_site_label_3
_geom_angle
_geom_angle_site_symmetry_1
_geom_angle_site_symmetry_3
O2 Ca1 O2 180.00(7) 11_565 2_765
O2 Ca1 O2 86.91(7) 11_565 12_655
O2 Ca1 O2 93.09(7) 2_765 12_655
O2 Ca1 O2 93.09(7) 11_565 3_675
O2 Ca1 O2 86.91(7) 2_765 3_675
O2 Ca1 O2 180.00(7) 12_655 3_675
O2 Ca1 O2 86.91(7) 11_565 10_775
O2 Ca1 O2 93.09(7) 2_765 10_775
O2 Ca1 O2 86.91(7) 12_655 10_775
O2 Ca1 O2 93.09(7) 3_675 10_775
O2 Ca1 O2 93.09(7) 11_565 .
O2 Ca1 O2 86.91(7) 2_765 .
O2 Ca1 O2 93.09(7) 12_655 .
O2 Ca1 O2 86.91(7) 3_675 .
O2 Ca1 O2 180.0 10_775 .
Ca1 O2 H2' 131(2) . .
Ca1 O2 H2'' 124.8(19) . .
H2' O2 H2'' 104(3) . .
C1 N1 C1 110.39(12) . 2_665
C1 N1 C1 110.39(12) . 3_565
C1 N1 C1 110.38(12) 2_665 3_565
C3 N2 C2 123.98(18) . .
C3 N2 H2 118.0 . .
C2 N2 H2 118.0 . .
C3 N3 C4 128.60(18) . .
C3 N3 H3 115.7 . .
C4 N3 H3 115.7 . .
C7 N4 C6 115.6(2) . .
N1 C1 C2 113.62(18) . .
N1 C1 H1A 108.8 . .
C2 C1 H1A 108.8 . .
N1 C1 H1B 108.8 . .
C2 C1 H1B 108.8 . .
H1A C1 H1B 107.7 . .
N2 C2 C1 110.22(18) . .
N2 C2 H2A 109.6 . .
C1 C2 H2A 109.6 . .
N2 C2 H2B 109.6 . .
C1 C2 H2B 109.6 . .
H2A C2 H2B 108.1 . .
O1 C3 N2 123.90(19) . .
O1 C3 N3 122.97(19) . .
N2 C3 N3 113.13(18) . .
C8 C4 C5 117.3(2) . .
C8 C4 N3 125.1(2) . .
C5 C4 N3 117.6(2) . .
C6 C5 C4 119.2(2) . .
C6 C5 H5 120.4 . .
C4 C5 H5 120.4 . .
N4 C6 C5 124.4(2) . .
N4 C6 H6 117.8 . .
C5 C6 H6 117.8 . .
N4 C7 C8 125.1(2) . .
N4 C7 H7 117.4 . .
C8 C7 H7 117.4 . .
C7 C8 C4 118.4(2) . .
C7 C8 H8 120.8 . .
C4 C8 H8 120.8 . .

loop_
_geom_bond_atom_site_label_1
_geom_bond_atom_site_label_2
_geom_bond_distance
_geom_bond_site_symmetry_2
Ca1 O2 2.3264(16) 11_565
Ca1 O2 2.3264(16) 2_765
Ca1 O2 2.3264(16) 12_655
Ca1 O2 2.3264(16) 3_675
Ca1 O2 2.3264(16) 10_775
Ca1 O2 2.3265(16) .
O1 C3 1.223(2) .
O2 H2' 0.83(3) .
O2 H2'' 0.94(3) .
N1 C1 1.472(2) .
N1 C1 1.472(2) 2_665
N1 C1 1.472(2) 3_565
N2 C3 1.338(3) .
N2 C2 1.449(3) .
N2 H2 0.8600 .
N3 C3 1.381(3) .
N3 C4 1.391(3) .
N3 H3 0.8600 .
N4 C7 1.325(3) .
N4 C6 1.329(4) .
C1 C2 1.508(3) .
C1 H1A 0.9700 .
C1 H1B 0.9700 .
C2 H2A 0.9700 .
C2 H2B 0.9700 .
C4 C8 1.384(3) .
C4 C5 1.389(3) .
C5 C6 1.371(3) .
C5 H5 0.9300 .
C6 H6 0.9300 .
C7 C8 1.378(3) .
C7 H7 0.9300 .
C8 H8 0.9300 .

loop_
_geom_hbond_atom_site_label_D
_geom_hbond_atom_site_label_H
_geom_hbond_atom_site_label_A
_geom_hbond_distance_DH
_geom_hbond_distance_HA
_geom_hbond_distance_DA
_geom_hbond_angle_DHA
_geom_hbond_site_symmetry_A
O2 H2'' N4 0.94(3) 1.85(3) 2.778(3) 173(3) 15_655
O2 H2' O1 0.83(3) 1.98(3) 2.797(2) 168(3) 3_565
N3 H3 Cl1 0.86 2.45 3.2509(18) 155.0 .
N2 H2 Cl1 0.86 2.47 3.2673(19) 154.2 .
